data_7151402
loop_
_publ_author_name
'Simonov, Yurii A.'
'Fonari, Marina S.'
'Zaworotko, Michael J.'
'Abourahma, Heba'
'Lipkowski, Janusz'
'Ganin, Edward V.'
'Yavolovskii, Arkadii A.'

_publ_section_title
;
 From 1D strands to extended molecular assemblies in the binary
 compounds of dithiooxamide and dithiobiurea with crown ethers
;
_journal_issue 16
_journal_name_full 'Organic &amp;  Biomolecular Chemistry'
_journal_page_first 2922
_journal_paper_doi 10.1039/b301379k
_journal_volume 1
_journal_year 2003
_chemical_formula_moiety 'C10 H20 O5 , C2 H4 N2 S2'
_chemical_formula_sum 'C12 H24 N2 O5 S2'
_chemical_formula_weight 340.45
_chemical_name_common
;1,4,7,10,13-pentaoxacyclopentadecane ethanedithioamide
clathrate
;
_chemical_name_systematic
;
1,4,7,10,13-pentaoxacyclopentadecane ethanedithioamide clathrate
;
_space_group_IT_number 2
_symmetry_cell_setting triclinic
_symmetry_space_group_name_Hall '-P 1'
_symmetry_space_group_name_H-M 'P -1'
_atom_sites_solution_hydrogens geom
_atom_sites_solution_primary direct
_atom_sites_solution_secondary difmap
_audit_creation_method SHELXL-97
_cell_angle_alpha 80.053(3)
_cell_angle_beta 81.737(3)
_cell_angle_gamma 75.392(3)
_cell_formula_units_Z 2
_cell_length_a 8.2660(5)
_cell_length_b 8.6440(6)
_cell_length_c 12.5320(10)
_cell_measurement_temperature 293(2)
_cell_volume 848.73(10)
_computing_cell_refinement 'Denzo-SMN (Otwinowski & Minor, 1997)'
_computing_data_collection 'Collect (Nonius BV, 2001)'
_computing_data_reduction 'Denzo-SMN (Otwinowski & Minor, 1997)'
_computing_molecular_graphics 'ORTEP-III (Farrugia, 1997)'
_computing_publication_material 'SHELXS-97 (Sheldrick, 1997)'
_computing_structure_refinement 'SHELXL-97 (Sheldrick, 1997)'
_computing_structure_solution 'SHELXS-97 (Sheldrick, 1997)'
_diffrn_ambient_temperature 293(2)
_diffrn_measured_fraction_theta_full 0.982
_diffrn_measured_fraction_theta_max 0.982
_diffrn_measurement_device_type 'Nonius Kappa CCD'
_diffrn_radiation_monochromator graphite
_diffrn_radiation_source 'fine-focus sealed tube'
_diffrn_radiation_type MoK\a
_diffrn_radiation_wavelength 0.71073
_diffrn_reflns_av_R_equivalents 0.0306
_diffrn_reflns_av_sigmaI/netI 0.0552
_diffrn_reflns_limit_h_max 9
_diffrn_reflns_limit_h_min -9
_diffrn_reflns_limit_k_max 10
_diffrn_reflns_limit_k_min -8
_diffrn_reflns_limit_l_max 14
_diffrn_reflns_limit_l_min -12
_diffrn_reflns_number 3925
_diffrn_reflns_theta_full 25.05
_diffrn_reflns_theta_max 25.05
_diffrn_reflns_theta_min 1.66
_exptl_absorpt_coefficient_mu 0.334
_exptl_absorpt_correction_type none
_exptl_crystal_colour red
_exptl_crystal_density_diffrn 1.332
_exptl_crystal_density_method 'not measured'
_exptl_crystal_description prism
_exptl_crystal_F_000 364
_exptl_crystal_size_max 0.25
_exptl_crystal_size_mid 0.25
_exptl_crystal_size_min 0.20
_refine_diff_density_max 0.454
_refine_diff_density_min -0.356
_refine_diff_density_rms 0.083
_refine_ls_extinction_method none
_refine_ls_goodness_of_fit_ref 1.122
_refine_ls_hydrogen_treatment mixed
_refine_ls_matrix_type full
_refine_ls_number_parameters 245
_refine_ls_number_reflns 2943
_refine_ls_number_restraints 37
_refine_ls_restrained_S_all 1.116
_refine_ls_R_factor_all 0.1092
_refine_ls_R_factor_gt 0.0938
_refine_ls_shift/su_max 0.001
_refine_ls_shift/su_mean 0.000
_refine_ls_structure_factor_coef Fsqd
_refine_ls_weighting_details 'calc w=1/[\s^2^(Fo^2^)+(0.0867P)^2^+2.3203P] where P=(Fo^2^+2Fc^2^)/3'
_refine_ls_weighting_scheme calc
_refine_ls_wR_factor_gt 0.2308
_refine_ls_wR_factor_ref 0.2389
_reflns_number_gt 2471
_reflns_number_total 2943
_reflns_threshold_expression >2sigma(I)
_cod_data_source_file b301379k.txt
_cod_data_source_block compound_1
_cod_original_sg_symbol_H-M P-1
_cod_database_code 7151402

loop_
_symmetry_equiv_pos_as_xyz
'x, y, z'
'-x, -y, -z'

loop_
_atom_site_label
_atom_site_type_symbol
_atom_site_fract_x
_atom_site_fract_y
_atom_site_fract_z
_atom_site_U_iso_or_equiv
_atom_site_adp_type
_atom_site_occupancy
_atom_site_symmetry_multiplicity
_atom_site_calc_flag
_atom_site_refinement_flags
_atom_site_disorder_assembly
_atom_site_disorder_group
S1A S 0.1650(8) 0.5041(9) 0.7998(8) 0.077(3) Uani 0.592(17) 1 d PD A 1
S2A S 0.3074(8) 0.0365(9) 0.6959(8) 0.081(3) Uani 0.592(17) 1 d PD A 1
N1A N 0.021(2) 0.308(4) 0.7175(18) 0.044(5) Uani 0.592(17) 1 d PDU A 1
H1NA H 0.0305 0.2169 0.6950 0.053 Uiso 0.592(17) 1 calc PR A 1
H1NB H -0.0735 0.3777 0.7180 0.053 Uiso 0.592(17) 1 calc PR A 1
N2A N 0.444(2) 0.233(4) 0.779(3) 0.047(6) Uani 0.592(17) 1 d PDU A 1
H2NA H 0.4358 0.3236 0.8022 0.056 Uiso 0.592(17) 1 calc PR A 1
H2NB H 0.5376 0.1623 0.7785 0.056 Uiso 0.592(17) 1 calc PR A 1
C1A C 0.1551(10) 0.3399(9) 0.7521(6) 0.033(3) Uani 0.592(17) 1 d PD A 1
C2A C 0.3093(10) 0.2035(9) 0.7452(6) 0.035(3) Uani 0.592(17) 1 d PD A 1
S1B S 0.1650(10) 0.5105(6) 0.7965(6) 0.038(3) Uani 0.408(17) 1 d PD A 2
S2B S 0.3031(10) 0.0308(6) 0.7017(7) 0.041(2) Uani 0.408(17) 1 d PD A 2
N1B N 0.434(3) 0.252(6) 0.789(4) 0.060(13) Uani 0.408(17) 1 d PDU A 2
H1NC H 0.4763 0.1555 0.7743 0.072 Uiso 0.408(17) 1 calc PR A 2
H1ND H 0.4943 0.3020 0.8146 0.072 Uiso 0.408(17) 1 calc PR A 2
N2B N 0.033(2) 0.287(6) 0.717(3) 0.060(13) Uani 0.408(17) 1 d PDU A 2
H2NC H -0.0088 0.3814 0.7348 0.072 Uiso 0.408(17) 1 calc PR A 2
H2ND H -0.0298 0.2379 0.6922 0.072 Uiso 0.408(17) 1 calc PR A 2
C1B C 0.2735(15) 0.3246(13) 0.7723(9) 0.037(4) Uani 0.408(17) 1 d PD A 2
C2B C 0.1956(16) 0.2139(12) 0.7279(9) 0.036(4) Uani 0.408(17) 1 d PD A 2
O1 O -0.3115(5) 0.3756(5) 0.5712(3) 0.0615(11) Uani 1 1 d . . .
C2 C -0.2971(8) 0.5373(7) 0.5425(5) 0.0597(15) Uani 1 1 d . . .
H2A H -0.3486 0.5859 0.4761 0.072 Uiso 1 1 calc R . .
H2B H -0.1798 0.5422 0.5310 0.072 Uiso 1 1 calc R . .
C3 C -0.3865(7) 0.6243(7) 0.6360(5) 0.0571(15) Uani 1 1 d . . .
H3A H -0.3958 0.7395 0.6162 0.068 Uiso 1 1 calc R . .
H3B H -0.4989 0.6060 0.6537 0.068 Uiso 1 1 calc R . .
O4 O -0.2942(4) 0.5656(5) 0.7267(3) 0.0561(10) Uani 1 1 d . . .
C5 C -0.3843(7) 0.6039(7) 0.8275(5) 0.0531(14) Uani 1 1 d . . .
H5A H -0.4998 0.5962 0.8297 0.064 Uiso 1 1 calc R . .
H5B H -0.3848 0.7136 0.8357 0.064 Uiso 1 1 calc R . .
C6 C -0.3018(7) 0.4884(7) 0.9174(5) 0.0520(14) Uani 1 1 d . . .
H6A H -0.1813 0.4789 0.9062 0.062 Uiso 1 1 calc R . .
H6B H -0.3441 0.5273 0.9866 0.062 Uiso 1 1 calc R . .
O7 O -0.3368(5) 0.3365(5) 0.9188(3) 0.0543(10) Uani 1 1 d . . .
C8 C -0.2275(7) 0.2078(7) 0.9785(5) 0.0548(14) Uani 1 1 d . . .
H8A H -0.2281 0.2319 1.0513 0.066 Uiso 1 1 calc R . .
H8B H -0.1136 0.1951 0.9429 0.066 Uiso 1 1 calc R . .
C9 C -0.2837(8) 0.0547(8) 0.9849(5) 0.0601(15) Uani 1 1 d . . .
H9A H -0.2094 -0.0318 1.0272 0.072 Uiso 1 1 calc R . .
H9B H -0.3959 0.0675 1.0231 0.072 Uiso 1 1 calc R . .
O10 O -0.2851(5) 0.0096(5) 0.8803(3) 0.0548(10) Uani 1 1 d . . .
C11 C -0.1281(7) -0.0784(6) 0.8360(5) 0.0527(14) Uani 1 1 d . . .
H11A H -0.1015 -0.1871 0.8752 0.063 Uiso 1 1 calc R . .
H11B H -0.0395 -0.0259 0.8416 0.063 Uiso 1 1 calc R . .
C12 C -0.1428(8) -0.0832(7) 0.7179(5) 0.0595(15) Uani 1 1 d . . .
H12A H -0.0466 -0.1594 0.6882 0.071 Uiso 1 1 calc R . .
H12B H -0.2438 -0.1174 0.7118 0.071 Uiso 1 1 calc R . .
O13 O -0.1498(5) 0.0728(5) 0.6598(3) 0.0595(11) Uani 1 1 d . . .
C14 C -0.2147(7) 0.0980(7) 0.5592(4) 0.0533(14) Uani 1 1 d . . .
H14A H -0.3290 0.0840 0.5701 0.064 Uiso 1 1 calc R . .
H14B H -0.1472 0.0206 0.5134 0.064 Uiso 1 1 calc R . .
C15 C -0.2119(8) 0.2661(7) 0.5060(5) 0.0596(15) Uani 1 1 d . . .
H15A H -0.0974 0.2796 0.4953 0.071 Uiso 1 1 calc R . .
H15B H -0.2537 0.2856 0.4352 0.071 Uiso 1 1 calc R . .

loop_
_atom_site_aniso_label
_atom_site_aniso_U_11
_atom_site_aniso_U_22
_atom_site_aniso_U_33
_atom_site_aniso_U_23
_atom_site_aniso_U_13
_atom_site_aniso_U_12
S1A 0.032(4) 0.099(6) 0.107(6) -0.021(4) -0.016(3) -0.017(3)
S2A 0.038(4) 0.106(6) 0.107(6) -0.023(4) -0.020(3) -0.017(3)
N1A 0.035(10) 0.063(8) 0.039(9) 0.002(6) -0.020(7) -0.016(6)
N2A 0.024(9) 0.055(9) 0.060(9) -0.004(9) -0.008(6) -0.007(6)
C1A 0.033(6) 0.036(5) 0.030(4) -0.001(3) -0.006(3) -0.009(3)
C2A 0.024(5) 0.048(6) 0.029(4) 0.007(4) -0.003(3) -0.009(4)
S1B 0.050(5) 0.015(3) 0.055(4) -0.024(3) -0.012(3) -0.001(2)
S2B 0.052(5) 0.017(3) 0.058(4) -0.030(3) -0.012(3) 0.008(2)
N1B 0.025(15) 0.071(18) 0.09(2) -0.032(13) -0.030(13) -0.001(10)
N2B 0.011(11) 0.09(2) 0.08(2) -0.015(15) -0.006(10) -0.019(10)
C1B 0.036(9) 0.048(8) 0.027(6) 0.005(5) -0.008(5) -0.018(6)
C2B 0.034(9) 0.041(8) 0.033(6) 0.002(5) -0.008(5) -0.010(6)
O1 0.054(2) 0.060(2) 0.063(3) 0.000(2) 0.001(2) -0.0097(19)
C2 0.062(4) 0.062(4) 0.055(3) 0.010(3) -0.017(3) -0.020(3)
C3 0.045(3) 0.057(3) 0.068(4) 0.000(3) -0.020(3) -0.008(3)
O4 0.036(2) 0.075(3) 0.054(2) -0.0046(19) -0.0073(17) -0.0085(17)
C5 0.040(3) 0.052(3) 0.067(4) -0.012(3) 0.005(3) -0.014(2)
C6 0.039(3) 0.072(4) 0.054(3) -0.019(3) -0.002(2) -0.024(3)
O7 0.046(2) 0.060(2) 0.059(2) -0.0034(18) -0.0188(18) -0.0124(17)
C8 0.042(3) 0.076(4) 0.047(3) 0.003(3) -0.016(2) -0.015(3)
C9 0.054(3) 0.077(4) 0.047(3) 0.006(3) -0.012(3) -0.018(3)
O10 0.043(2) 0.064(2) 0.056(2) -0.0060(18) -0.0143(18) -0.0073(17)
C11 0.040(3) 0.046(3) 0.063(4) 0.006(3) -0.007(2) -0.001(2)
C12 0.065(4) 0.043(3) 0.068(4) -0.005(3) -0.010(3) -0.008(3)
O13 0.072(3) 0.057(2) 0.057(2) 0.0020(19) -0.025(2) -0.026(2)
C14 0.043(3) 0.072(4) 0.048(3) -0.016(3) -0.008(2) -0.011(3)
C15 0.059(4) 0.074(4) 0.042(3) -0.006(3) -0.010(3) -0.008(3)

loop_
_atom_type_symbol
_atom_type_description
_atom_type_scat_dispersion_real
_atom_type_scat_dispersion_imag
_atom_type_scat_source
C C 0.0033 0.0016 'International Tables Vol C Tables 4.2.6.8 and 6.1.1.4'
H H 0.0000 0.0000 'International Tables Vol C Tables 4.2.6.8 and 6.1.1.4'
O O 0.0106 0.0060 'International Tables Vol C Tables 4.2.6.8 and 6.1.1.4'
S S 0.1246 0.1234 'International Tables Vol C Tables 4.2.6.8 and 6.1.1.4'
N N 0.0061 0.0033 'International Tables Vol C Tables 4.2.6.8 and 6.1.1.4'

loop_
_geom_angle_atom_site_label_1
_geom_angle_atom_site_label_2
_geom_angle_atom_site_label_3
_geom_angle
_geom_angle_site_symmetry_1
_geom_angle_site_symmetry_3
_geom_angle_publ_flag
C1A N1A H1NA 120.0 . . ?
C1A N1A H1NB 120.0 . . ?
H1NA N1A H1NB 120.0 . . ?
C2A N2A H2NA 120.0 . . ?
C2A N2A H2NB 120.0 . . ?
H2NA N2A H2NB 120.0 . . ?
N1A C1A C2A 112.5(16) . . ?
N1A C1A S1A 128.2(15) . . ?
C2A C1A S1A 119.3(7) . . ?
N2A C2A C1A 113.3(17) . . ?
N2A C2A S2A 125.2(16) . . ?
C1A C2A S2A 121.4(7) . . ?
C1B N1B H1NC 120.0 . . ?
C1B N1B H1ND 120.0 . . ?
H1NC N1B H1ND 120.0 . . ?
C2B N2B H2NC 120.0 . . ?
C2B N2B H2ND 120.0 . . ?
H2NC N2B H2ND 120.0 . . ?
N1B C1B C2B 110(2) . . ?
N1B C1B S1B 128(2) . . ?
C2B C1B S1B 121.9(10) . . ?
N2B C2B C1B 109(2) . . ?
N2B C2B S2B 129(2) . . ?
C1B C2B S2B 122.3(10) . . ?
C15 O1 C2 116.1(5) . . ?
O1 C2 C3 106.3(5) . . ?
O1 C2 H2A 110.5 . . ?
C3 C2 H2A 110.5 . . ?
O1 C2 H2B 110.5 . . ?
C3 C2 H2B 110.5 . . ?
H2A C2 H2B 108.7 . . ?
O4 C3 C2 108.7(4) . . ?
O4 C3 H3A 110.0 . . ?
C2 C3 H3A 110.0 . . ?
O4 C3 H3B 110.0 . . ?
C2 C3 H3B 110.0 . . ?
H3A C3 H3B 108.3 . . ?
C3 O4 C5 114.5(4) . . ?
O4 C5 C6 108.8(4) . . ?
O4 C5 H5A 109.9 . . ?
C6 C5 H5A 109.9 . . ?
O4 C5 H5B 109.9 . . ?
C6 C5 H5B 109.9 . . ?
H5A C5 H5B 108.3 . . ?
O7 C6 C5 108.8(4) . . ?
O7 C6 H6A 109.9 . . ?
C5 C6 H6A 109.9 . . ?
O7 C6 H6B 109.9 . . ?
C5 C6 H6B 109.9 . . ?
H6A C6 H6B 108.3 . . ?
C6 O7 C8 113.4(4) . . ?
O7 C8 C9 109.7(4) . . ?
O7 C8 H8A 109.7 . . ?
C9 C8 H8A 109.7 . . ?
O7 C8 H8B 109.7 . . ?
C9 C8 H8B 109.7 . . ?
H8A C8 H8B 108.2 . . ?
O10 C9 C8 113.3(5) . . ?
O10 C9 H9A 108.9 . . ?
C8 C9 H9A 108.9 . . ?
O10 C9 H9B 108.9 . . ?
C8 C9 H9B 108.9 . . ?
H9A C9 H9B 107.7 . . ?
C11 O10 C9 114.7(4) . . ?
O10 C11 C12 107.3(4) . . ?
O10 C11 H11A 110.3 . . ?
C12 C11 H11A 110.3 . . ?
O10 C11 H11B 110.3 . . ?
C12 C11 H11B 110.3 . . ?
H11A C11 H11B 108.5 . . ?
O13 C12 C11 108.5(5) . . ?
O13 C12 H12A 110.0 . . ?
C11 C12 H12A 110.0 . . ?
O13 C12 H12B 110.0 . . ?
C11 C12 H12B 110.0 . . ?
H12A C12 H12B 108.4 . . ?
C14 O13 C12 114.0(4) . . ?
O13 C14 C15 108.2(4) . . ?
O13 C14 H14A 110.1 . . ?
C15 C14 H14A 110.1 . . ?
O13 C14 H14B 110.1 . . ?
C15 C14 H14B 110.1 . . ?
H14A C14 H14B 108.4 . . ?
O1 C15 C14 109.5(5) . . ?
O1 C15 H15A 109.8 . . ?
C14 C15 H15A 109.8 . . ?
O1 C15 H15B 109.8 . . ?
C14 C15 H15B 109.8 . . ?
H15A C15 H15B 108.2 . . ?

loop_
_geom_bond_atom_site_label_1
_geom_bond_atom_site_label_2
_geom_bond_distance
_geom_bond_site_symmetry_2
_geom_bond_publ_flag
S1A C1A 1.657(9) . ?
S2A C2A 1.670(9) . ?
N1A C1A 1.352(16) . ?
N1A H1NA 0.8600 . ?
N1A H1NB 0.8600 . ?
N2A C2A 1.343(17) . ?
N2A H2NA 0.8600 . ?
N2A H2NB 0.8600 . ?
C1A C2A 1.506(11) . ?
S1B C1B 1.686(11) . ?
S2B C2B 1.670(10) . ?
N1B C1B 1.347(19) . ?
N1B H1NC 0.8600 . ?
N1B H1ND 0.8600 . ?
N2B C2B 1.351(18) . ?
N2B H2NC 0.8600 . ?
N2B H2ND 0.8600 . ?
C1B C2B 1.496(14) . ?
O1 C15 1.387(7) . ?
O1 C2 1.413(7) . ?
C2 C3 1.503(9) . ?
C2 H2A 0.9700 . ?
C2 H2B 0.9700 . ?
C3 O4 1.410(6) . ?
C3 H3A 0.9700 . ?
C3 H3B 0.9700 . ?
O4 C5 1.418(7) . ?
C5 C6 1.491(8) . ?
C5 H5A 0.9700 . ?
C5 H5B 0.9700 . ?
C6 O7 1.411(6) . ?
C6 H6A 0.9700 . ?
C6 H6B 0.9700 . ?
O7 C8 1.419(6) . ?
C8 C9 1.495(8) . ?
C8 H8A 0.9700 . ?
C8 H8B 0.9700 . ?
C9 O10 1.433(7) . ?
C9 H9A 0.9700 . ?
C9 H9B 0.9700 . ?
O10 C11 1.419(6) . ?
C11 C12 1.510(8) . ?
C11 H11A 0.9700 . ?
C11 H11B 0.9700 . ?
C12 O13 1.409(7) . ?
C12 H12A 0.9700 . ?
C12 H12B 0.9700 . ?
O13 C14 1.401(6) . ?
C14 C15 1.495(8) . ?
C14 H14A 0.9700 . ?
C14 H14B 0.9700 . ?
C15 H15A 0.9700 . ?
C15 H15B 0.9700 . ?

loop_
_geom_hbond_atom_site_label_D
_geom_hbond_atom_site_label_H
_geom_hbond_atom_site_label_A
_geom_hbond_distance_DH
_geom_hbond_distance_HA
_geom_hbond_distance_DA
_geom_hbond_angle_DHA
_geom_hbond_site_symmetry_A
N1A H1NA O13 0.86 2.30 2.98(3) 136.4 .
N1A H1NB O4 0.86 2.12 2.97(3) 174.0 .
N1A H1NA S2A 0.86 2.42 2.90(3) 115.4 .
N2A H2NA O7 0.86 2.58 3.07(2) 117.3 1_655
N2A H2NB O10 0.86 2.12 2.85(2) 143.0 1_655
N2A H2NA S1A 0.86 2.38 2.86(3) 115.1 .
N1B H1NC O10 0.86 2.48 2.93(3) 112.9 1_655
N1B H1ND O7 0.86 2.15 2.96(4) 157.2 1_655
N2B H2NC S1B 0.86 2.31 2.83(4) 118.9 .
N2B H2NC O4 0.86 2.50 3.14(3) 132.2 .
N2B H2ND O13 0.86 2.05 2.89(4) 165.4 .
N1B H1NC S2B 0.86 2.35 2.85(5) 117.4 .

loop_
_geom_torsion_atom_site_label_1
_geom_torsion_atom_site_label_2
_geom_torsion_atom_site_label_3
_geom_torsion_atom_site_label_4
_geom_torsion
_geom_torsion_site_symmetry_1
_geom_torsion_site_symmetry_2
_geom_torsion_site_symmetry_3
_geom_torsion_site_symmetry_4
_geom_torsion_publ_flag
O1 C2 C3 O4 68.4(6) . . . . ?
C2 C3 O4 C5 -163.9(5) . . . . ?
C3 O4 C5 C6 158.9(5) . . . . ?
O4 C5 C6 O7 -73.1(5) . . . . ?
C5 C6 O7 C8 162.7(5) . . . . ?
C6 O7 C8 C9 174.5(5) . . . . ?
O7 C8 C9 O10 59.9(7) . . . . ?
C8 C9 O10 C11 84.5(6) . . . . ?
C9 O10 C11 C12 -167.7(5) . . . . ?
O10 C11 C12 O13 70.8(6) . . . . ?
C11 C12 O13 C14 -161.2(5) . . . . ?
C12 O13 C14 C15 -179.0(5) . . . . ?
O13 C14 C15 O1 -60.9(6) . . . . ?
C14 C15 O1 C2 168.5(5) . . . . ?
C15 O1 C2 C3 -168.5(5) . . . . ?
